data_7239199
loop_
_publ_author_name
'Jia, Hong-Li'
'Li, Guang-Hua'
'Ding, Hong'
'Gao, Zhong-Min'
'Zeng, Guang'
'Yu, Jie-Hui'
'Xu, Ji-Qing'

_publ_section_title
;
 New halo(pseudohalo)cadmates templated by protonatated
 N-heterocyclic/diamine molecules
;
_journal_issue 37
_journal_name_full 'RSC Advances'
_journal_page_first 16416
_journal_paper_doi 10.1039/c3ra43421d
_journal_volume 3
_journal_year 2013
_chemical_formula_sum 'C10 H10 Br6 Cd2 N2 O0 S2'
_chemical_formula_weight 926.56
_space_group_IT_number 15
_space_group_name_Hall '-C 2yc'
_space_group_name_H-M_alt 'C 1 2/c 1'
_symmetry_cell_setting monoclinic
_symmetry_space_group_name_H-M 'C 1 2/c 1'
_atom_sites_solution_hydrogens geom
_atom_sites_solution_primary direct
_atom_sites_solution_secondary difmap
_audit_creation_method SHELXL-97
_cell_angle_alpha 90.00
_cell_angle_beta 104.48(3)
_cell_angle_gamma 90.00
_cell_formula_units_Z 4
_cell_length_a 23.862(5)
_cell_length_b 4.0296(8)
_cell_length_c 20.735(4)
_cell_measurement_temperature 293(2)
_cell_volume 1930.4(7)
_computing_cell_refinement 'Bruker SMAR'
_computing_data_collection 'Bruker SMAR'
_computing_data_reduction 'Bruker SMAR'
_computing_structure_refinement 'SHELXL-97 (Sheldrick, 1997)'
_computing_structure_solution 'SHELXS-97 (Sheldrick, 1990)'
_diffrn_ambient_temperature 293(2)
_diffrn_detector_area_resol_mean 9.00cm
_diffrn_measured_fraction_theta_full 0.991
_diffrn_measured_fraction_theta_max 0.991
_diffrn_measurement_device_type 'CCD area detector'
_diffrn_measurement_method 'phi and omega scans'
_diffrn_radiation_monochromator graphite
_diffrn_radiation_source 'fine-focus sealed tube'
_diffrn_radiation_type MoK\a
_diffrn_radiation_wavelength 0.71073
_diffrn_reflns_av_R_equivalents 0.1095
_diffrn_reflns_av_sigmaI/netI 0.1040
_diffrn_reflns_limit_h_max 30
_diffrn_reflns_limit_h_min -30
_diffrn_reflns_limit_k_max 5
_diffrn_reflns_limit_k_min -4
_diffrn_reflns_limit_l_max 26
_diffrn_reflns_limit_l_min -26
_diffrn_reflns_number 8647
_diffrn_reflns_theta_full 27.48
_diffrn_reflns_theta_max 27.48
_diffrn_reflns_theta_min 3.00
_diffrn_standards_decay_% none
_diffrn_standards_interval_count none
_diffrn_standards_interval_time none
_diffrn_standards_number none
_exptl_absorpt_coefficient_mu 14.833
_exptl_absorpt_correction_T_max 0.227
_exptl_absorpt_correction_T_min 0.213
_exptl_absorpt_correction_type empirical
_exptl_absorpt_process_details sadabs
_exptl_crystal_colour colorless
_exptl_crystal_density_diffrn 3.188
_exptl_crystal_density_method 'not measured'
_exptl_crystal_description needle
_exptl_crystal_F_000 1688
_exptl_crystal_size_max 0.11
_exptl_crystal_size_mid 0.10
_exptl_crystal_size_min 0.10
_refine_diff_density_max 2.493
_refine_diff_density_min -3.414
_refine_diff_density_rms 0.577
_refine_ls_extinction_method none
_refine_ls_goodness_of_fit_ref 1.061
_refine_ls_hydrogen_treatment mixed
_refine_ls_matrix_type full
_refine_ls_number_parameters 100
_refine_ls_number_reflns 2197
_refine_ls_number_restraints 0
_refine_ls_restrained_S_all 1.061
_refine_ls_R_factor_all 0.0586
_refine_ls_R_factor_gt 0.0516
_refine_ls_shift/su_max 0.000
_refine_ls_shift/su_mean 0.000
_refine_ls_structure_factor_coef Fsqd
_refine_ls_weighting_details 'calc w=1/[\s^2^(Fo^2^)+(0.0519P)^2^+0.0000P] where P=(Fo^2^+2Fc^2^)/3'
_refine_ls_weighting_scheme calc
_refine_ls_wR_factor_gt 0.1154
_refine_ls_wR_factor_ref 0.1183
_reflns_number_gt 1937
_reflns_number_total 2197
_reflns_threshold_expression >2sigma(I)
_cod_data_source_file c3ra43421d.txt
_cod_data_source_block 6
_cod_original_sg_symbol_H-M C2/c
_cod_database_code 7239199

loop_
_symmetry_equiv_pos_as_xyz
'x, y, z'
'-x, y, -z+1/2'
'x+1/2, y+1/2, z'
'-x+1/2, y+1/2, -z+1/2'
'-x, -y, -z'
'x, -y, z-1/2'
'-x+1/2, -y+1/2, -z'
'x+1/2, -y+1/2, z-1/2'

loop_
_atom_site_label
_atom_site_type_symbol
_atom_site_fract_x
_atom_site_fract_y
_atom_site_fract_z
_atom_site_U_iso_or_equiv
_atom_site_adp_type
_atom_site_occupancy
_atom_site_symmetry_multiplicity
_atom_site_calc_flag
_atom_site_refinement_flags
Cd1 Cd 0.199821(18) 0.53916(11) 0.163697(19) 0.01004(17) Uani 1 1 d .
Br1 Br 0.09074(3) 0.51377(12) 0.09158(3) 0.01118(18) Uani 1 1 d .
Br2 Br 0.23413(2) 0.04953(13) 0.09103(3) 0.00944(18) Uani 1 1 d .
Br3 Br 0.18287(2) 1.02147(12) 0.25082(3) 0.00883(18) Uani 1 1 d .
S1 S 0.04432(6) 0.4237(3) 0.26192(7) 0.0138(3) Uani 1 1 d .
N1 N 0.1026(2) -0.0281(10) 0.4646(3) 0.0153(11) Uani 1 1 d .
H1A H 0.1150 -0.1081 0.5041 0.018 Uiso 1 1 calc R
C1 C 0.1396(2) 0.1341(14) 0.4375(3) 0.0149(11) Uani 1 1 d .
H1B H 0.1783 0.1535 0.4607 0.018 Uiso 1 1 calc R
C2 C 0.1207(2) 0.2730(14) 0.3752(2) 0.0144(11) Uani 1 1 d .
H2A H 0.1461 0.3911 0.3563 0.017 Uiso 1 1 calc R
C3 C 0.0625(2) 0.2336(12) 0.3405(2) 0.0087(10) Uani 1 1 d .
C4 C 0.0252(3) 0.0579(12) 0.3708(3) 0.0115(12) Uani 1 1 d .
H4A H -0.0136 0.0298 0.3490 0.014 Uiso 1 1 calc R
C5 C 0.0471(3) -0.0715(13) 0.4332(3) 0.0130(12) Uani 1 1 d .
H5B H 0.0230 -0.1907 0.4537 0.016 Uiso 1 1 calc R

loop_
_atom_site_aniso_label
_atom_site_aniso_U_11
_atom_site_aniso_U_22
_atom_site_aniso_U_33
_atom_site_aniso_U_23
_atom_site_aniso_U_13
_atom_site_aniso_U_12
Cd1 0.0140(3) 0.0089(3) 0.0064(3) -0.00111(13) 0.00088(18) 0.00095(13)
Br1 0.0123(3) 0.0117(3) 0.0089(3) -0.0003(2) 0.0015(2) 0.00083(19)
Br2 0.0116(3) 0.0104(3) 0.0061(3) -0.00075(19) 0.0017(2) 0.00124(18)
Br3 0.0122(3) 0.0093(3) 0.0047(3) -0.00095(18) 0.0015(2) 0.00051(17)
S1 0.0144(7) 0.0181(7) 0.0072(7) 0.0020(6) -0.0007(5) -0.0042(5)
N1 0.025(3) 0.013(2) 0.007(3) 0.0007(18) 0.002(2) 0.0009(19)
C1 0.013(3) 0.022(3) 0.010(3) -0.003(2) 0.002(2) -0.005(2)
C2 0.014(3) 0.019(3) 0.010(3) -0.004(2) 0.003(2) -0.004(2)
C3 0.013(2) 0.007(2) 0.007(2) -0.001(2) 0.0038(19) -0.002(2)
C4 0.013(3) 0.015(3) 0.007(3) -0.001(2) 0.003(2) 0.001(2)
C5 0.015(3) 0.013(3) 0.012(3) -0.003(2) 0.004(2) -0.001(2)

loop_
_atom_type_symbol
_atom_type_description
_atom_type_scat_dispersion_real
_atom_type_scat_dispersion_imag
_atom_type_scat_source
C C 0.0033 0.0016 'International Tables Vol C Tables 4.2.6.8 and 6.1.1.4'
H H 0.0000 0.0000 'International Tables Vol C Tables 4.2.6.8 and 6.1.1.4'
Br Br -0.2901 2.4595 'International Tables Vol C Tables 4.2.6.8 and 6.1.1.4'
Cd Cd -0.8075 1.2024 'International Tables Vol C Tables 4.2.6.8 and 6.1.1.4'
N N 0.0061 0.0033 'International Tables Vol C Tables 4.2.6.8 and 6.1.1.4'
O O 0.0106 0.0060 'International Tables Vol C Tables 4.2.6.8 and 6.1.1.4'
S S 0.1246 0.1234 'International Tables Vol C Tables 4.2.6.8 and 6.1.1.4'

loop_
_geom_angle_atom_site_label_1
_geom_angle_atom_site_label_2
_geom_angle_atom_site_label_3
_geom_angle
_geom_angle_site_symmetry_1
_geom_angle_site_symmetry_3
Br1 Cd1 Br2 92.76(2) . .
Br1 Cd1 Br3 96.46(3) . .
Br2 Cd1 Br3 170.65(2) . .
Br1 Cd1 Br2 95.90(2) . 1_565
Br2 Cd1 Br2 93.76(3) . 1_565
Br3 Cd1 Br2 86.85(2) . 1_565
Br1 Cd1 Br3 93.10(3) . 1_545
Br2 Cd1 Br3 86.02(2) . 1_545
Br3 Cd1 Br3 91.92(3) . 1_545
Br2 Cd1 Br3 171.00(2) 1_565 1_545
Br1 Cd1 Br3 175.27(2) . 4_545
Br2 Cd1 Br3 86.74(2) . 4_545
Br3 Cd1 Br3 83.94(3) . 4_545
Br2 Cd1 Br3 88.83(2) 1_565 4_545
Br3 Cd1 Br3 82.17(2) 1_545 4_545
Cd1 Br2 Cd1 93.76(3) . 1_545
Cd1 Br3 Cd1 91.92(3) . 1_565
Cd1 Br3 Cd1 98.05(3) . 4
Cd1 Br3 Cd1 95.77(3) 1_565 4
C3 S1 S1 103.00(19) . 2
C1 N1 C5 122.7(5) . .
C1 N1 H1A 118.6 . .
C5 N1 H1A 118.6 . .
N1 C1 C2 120.0(5) . .
N1 C1 H1B 120.0 . .
C2 C1 H1B 120.0 . .
C1 C2 C3 119.0(5) . .
C1 C2 H2A 120.5 . .
C3 C2 H2A 120.5 . .
C4 C3 C2 119.0(5) . .
C4 C3 S1 126.8(4) . .
C2 C3 S1 114.2(4) . .
C5 C4 C3 118.7(5) . .
C5 C4 H4A 120.7 . .
C3 C4 H4A 120.7 . .
N1 C5 C4 120.6(6) . .
N1 C5 H5B 119.7 . .
C4 C5 H5B 119.7 . .

loop_
_geom_bond_atom_site_label_1
_geom_bond_atom_site_label_2
_geom_bond_distance
_geom_bond_site_symmetry_2
Cd1 Br1 2.6599(11) .
Cd1 Br2 2.7295(7) .
Cd1 Br3 2.7512(7) .
Cd1 Br2 2.7906(7) 1_565
Cd1 Br3 2.8537(7) 1_545
Cd1 Br3 2.9157(12) 4_545
Br2 Cd1 2.7906(7) 1_545
Br3 Cd1 2.8537(7) 1_565
Br3 Cd1 2.9157(12) 4
S1 C3 1.754(5) .
S1 S1 2.048(3) 2
N1 C1 1.332(8) .
N1 C5 1.333(8) .
N1 H1A 0.8600 .
C1 C2 1.377(7) .
C1 H1B 0.9300 .
C2 C3 1.405(6) .
C2 H2A 0.9300 .
C3 C4 1.402(7) .
C4 C5 1.371(8) .
C4 H4A 0.9300 .
C5 H5B 0.9300 .
